data_4001146
loop_
_publ_author_name
'Okazawa, Atsushi'
'Nogami, Takashi'
'Nojiri, Hiroyuki'
'Ishida, Takayuki'

_publ_section_title
;
 Exchange Coupling and Energy-Level Crossing in a Magnetic Chain
 [Dy2Cu2]nEvaluated by High-Frequency Electron Paramagnetic Resonance
;
_journal_issue 9
_journal_name_full 'Chemistry of Materials'
_journal_page_first 3110
_journal_paper_doi 10.1021/cm703530n
_journal_volume 20
_journal_year 2008
_chemical_formula_moiety 'C19 H19 Cu Dy F12 N4 O9 '
_chemical_formula_sum 'C19 H19 Cu Dy F12 N4 O9'
_chemical_formula_weight 901.43
_space_group_IT_number 2
_symmetry_cell_setting triclinic
_symmetry_Int_Tables_number 2
_symmetry_space_group_name_Hall '-P 1'
_symmetry_space_group_name_H-M 'P -1'
_cell_angle_alpha 71.530(4)
_cell_angle_beta 75.669(3)
_cell_angle_gamma 84.702(5)
_cell_formula_units_Z 2
_cell_length_a 10.5791(9)
_cell_length_b 11.0987(13)
_cell_length_c 14.1662(12)
_cell_measurement_reflns_used 8016
_cell_measurement_temperature 118
_cell_measurement_theta_max 25.0
_cell_measurement_theta_min 1.6
_cell_volume 1528.4(3)
_computing_cell_refinement PROCESS-AUTO
_computing_data_collection PROCESS-AUTO
_computing_data_reduction CrystalStructure
_computing_publication_material 'CrystalStructure 3.8'
_computing_structure_refinement CRYSTALS
_computing_structure_solution SIR92
_diffrn_detector_area_resol_mean 10.00
_diffrn_measured_fraction_theta_full 0.965
_diffrn_measured_fraction_theta_max 0.965
_diffrn_measurement_device_type 'Rigaku RAXIS-RAPID'
_diffrn_measurement_method \w
_diffrn_radiation_type 'Mo K\a'
_diffrn_radiation_wavelength 0.71069
_diffrn_reflns_av_R_equivalents 0.081
_diffrn_reflns_limit_h_max 13
_diffrn_reflns_limit_h_min -14
_diffrn_reflns_limit_k_max 14
_diffrn_reflns_limit_k_min -14
_diffrn_reflns_limit_l_max 18
_diffrn_reflns_limit_l_min -18
_diffrn_reflns_number 15027
_diffrn_reflns_theta_full 28.28
_diffrn_reflns_theta_max 28.28
_exptl_absorpt_coefficient_mu 3.249
_exptl_absorpt_correction_T_max 0.614
_exptl_absorpt_correction_T_min 0.544
_exptl_absorpt_correction_type numerical
_exptl_absorpt_process_details
;
    Higashi, T. (1999). Program for Absorption Correction.
    Rigaku Corporation, Tokyo, Japan.
;
_exptl_crystal_colour black
_exptl_crystal_density_diffrn 1.959
_exptl_crystal_density_method 'not measured'
_exptl_crystal_description platelet
_exptl_crystal_F_000 872.00
_exptl_crystal_size_max 0.25
_exptl_crystal_size_mid 0.20
_exptl_crystal_size_min 0.15
_refine_diff_density_max 2.84
_refine_diff_density_min -2.04
_refine_ls_extinction_coef 489(27)
_refine_ls_extinction_method 'Larson (1970) Crystallographic Computing eq. 22'
_refine_ls_goodness_of_fit_ref 1.172
_refine_ls_hydrogen_treatment refall
_refine_ls_number_parameters 459
_refine_ls_number_reflns 7318
_refine_ls_R_factor_gt 0.0615
_refine_ls_shift/su_max 0.0002
_refine_ls_structure_factor_coef F
_refine_ls_weighting_details 'w = 1/[0.0015Fo^2^ + 3.0000\s(Fo^2^)]'
_refine_ls_weighting_scheme calc
_refine_ls_wR_factor_ref 0.0889
_reflns_number_gt 6075
_reflns_number_total 7318
_reflns_threshold_expression F^2^>2.0\s(F^2^)
_cod_data_source_file cm703530n-file002.cif
_cod_data_source_block '_Dy2Cu2_chain'
_cod_original_formula_sum 'C19 H19 Cu Dy F12 N4 O9 '
_cod_database_code 4001146

loop_
_symmetry_equiv_pos_site_id
_symmetry_equiv_pos_as_xyz
1 +X,+Y,+Z
2 -X,-Y,-Z

loop_
_atom_site_label
_atom_site_type_symbol
_atom_site_fract_x
_atom_site_fract_y
_atom_site_fract_z
_atom_site_U_iso_or_equiv
_atom_site_adp_type
_atom_site_occupancy
_atom_site_symmetry_multiplicity
_atom_site_calc_flag
_atom_site_refinement_flags
Dy(1) Dy 0.90144(4) 0.45303(3) 0.14606(3) 0.02180(10) Uani 1.00 1 d .
Cu(1) Cu 0.92837(10) 0.83325(9) 0.02833(8) 0.0269(2) Uani 1.00 1 d .
F(1) F 0.4313(7) 0.5564(8) 0.1833(8) 0.084(3) Uani 1.00 1 d .
F(2) F 0.5108(7) 0.7393(7) 0.1072(5) 0.066(2) Uani 1.00 1 d .
F(3) F 0.4126(7) 0.6933(10) 0.2647(6) 0.082(2) Uani 1.00 1 d .
F(4) F 0.8518(10) 0.4966(12) 0.4894(6) 0.106(3) Uani 1.00 1 d .
F(5) F 0.7921(15) 0.6783(13) 0.4415(9) 0.132(5) Uani 1.00 1 d .
F(6) F 0.6502(8) 0.5531(12) 0.5204(6) 0.098(3) Uani 1.00 1 d .
F(7) F 1.1813(7) 0.1117(6) 0.3455(5) 0.059(2) Uani 1.00 1 d .
F(8) F 1.1830(8) 0.2897(6) 0.3711(5) 0.069(2) Uani 1.00 1 d .
F(9) F 1.0780(9) 0.1324(8) 0.4871(5) 0.080(2) Uani 1.00 1 d .
F(10) F 0.544(3) 0.161(5) 0.374(2) 0.237(19) Uani 0.63 1 d P
F(11) F 0.5661(19) 0.2513(19) 0.480(2) 0.134(8) Uani 0.63 1 d P
F(12) F 0.628(2) 0.063(2) 0.493(2) 0.100(7) Uani 0.63 1 d P
F(13) F 0.532(3) 0.216(2) 0.397(3) 0.083(10) Uani 0.37 1 d P
F(14) F 0.640(5) 0.116(5) 0.518(3) 0.133(17) Uani 0.37 1 d P
F(15) F 0.635(4) 0.044(4) 0.402(4) 0.151(19) Uiso 0.37 1 d P
O(1) O 1.0603(5) 0.5952(4) 0.1298(4) 0.0250(13) Uani 1.00 1 d .
O(2) O 0.8989(6) 1.0649(5) 0.0884(5) 0.0345(16) Uani 1.00 1 d .
O(3) O 0.9211(5) 0.5972(4) -0.0261(4) 0.0225(13) Uani 1.00 1 d .
O(4) O 0.7437(7) 1.0535(5) -0.0226(5) 0.0399(18) Uani 1.00 1 d .
O(5) O 0.7043(5) 0.5669(6) 0.1540(4) 0.0326(16) Uani 1.00 1 d .
O(6) O 0.8519(6) 0.5110(5) 0.3015(4) 0.0313(15) Uani 1.00 1 d .
O(7) O 1.0187(6) 0.3065(5) 0.2496(4) 0.0328(15) Uani 1.00 1 d .
O(8) O 0.7520(7) 0.3008(6) 0.2725(5) 0.0401(18) Uani 1.00 1 d .
O(9) O 0.8059(5) 0.3503(5) 0.0601(4) 0.0273(14) Uani 1.00 1 d .
N(1) N 1.0150(7) 0.7151(6) 0.1302(5) 0.0265(17) Uani 1.00 1 d .
N(2) N 0.9367(7) 0.9410(6) 0.1138(6) 0.0327(19) Uani 1.00 1 d .
N(3) N 0.8729(6) 0.7180(5) -0.0350(5) 0.0237(16) Uani 1.00 1 d .
N(4) N 0.7811(7) 0.9327(6) -0.0278(6) 0.0330(19) Uani 1.00 1 d .
C(1) C 1.0988(11) 0.6840(9) 0.2842(8) 0.043(2) Uani 1.00 1 d .
C(2) C 1.0325(9) 0.7567(8) 0.2009(7) 0.033(2) Uani 1.00 1 d .
C(3) C 0.9861(9) 0.8903(8) 0.1892(6) 0.033(2) Uani 1.00 1 d .
C(4) C 0.9993(12) 0.9601(9) 0.2616(7) 0.047(3) Uani 1.00 1 d .
C(5) C 0.6987(10) 0.6651(8) -0.1020(8) 0.037(2) Uani 1.00 1 d .
C(6) C 0.7699(8) 0.7495(7) -0.0709(6) 0.0278(19) Uani 1.00 1 d .
C(7) C 0.7225(9) 0.8825(7) -0.0736(6) 0.032(2) Uani 1.00 1 d .
C(8) C 0.6139(9) 0.9455(9) -0.1232(8) 0.041(2) Uani 1.00 1 d .
C(9) C 0.4922(10) 0.6459(11) 0.1944(9) 0.046(2) Uani 1.00 1 d .
C(10) C 0.6233(8) 0.5971(8) 0.2244(7) 0.030(2) Uani 1.00 1 d .
C(11) C 0.6352(10) 0.5892(10) 0.3208(8) 0.042(2) Uani 1.00 1 d .
C(12) C 0.7520(9) 0.5480(9) 0.3505(7) 0.036(2) Uani 1.00 1 d .
C(13) C 0.7572(12) 0.5516(18) 0.4569(10) 0.069(4) Uani 1.00 1 d .
C(14) C 1.1084(12) 0.1939(10) 0.3872(7) 0.045(2) Uani 1.00 1 d .
C(15) C 0.9891(11) 0.2372(8) 0.3409(7) 0.039(2) Uani 1.00 1 d .
C(16) C 0.8652(11) 0.1949(9) 0.3995(7) 0.042(2) Uani 1.00 1 d .
C(17) C 0.7579(12) 0.2264(9) 0.3580(7) 0.045(2) Uani 1.00 1 d .
C(18) C 0.6266(19) 0.1711(18) 0.4265(12) 0.086(5) Uani 1.00 1 d .
C(19) C 0.6737(10) 0.3112(11) 0.0757(8) 0.048(3) Uani 1.00 1 d .
H(1) H 1.0360 0.6367 0.3415 0.056 Uiso 1.00 1 c R
H(2) H 1.1623 0.6277 0.2603 0.055 Uiso 1.00 1 c R
H(3) H 1.1402 0.7416 0.3039 0.055 Uiso 1.00 1 c R
H(4) H 0.9945 0.9014 0.3278 0.058 Uiso 1.00 1 c R
H(5) H 1.0810 1.0015 0.2379 0.058 Uiso 1.00 1 c R
H(6) H 0.9308 1.0214 0.2646 0.058 Uiso 1.00 1 c R
H(7) H 0.6088 0.6886 -0.0919 0.045 Uiso 1.00 1 c R
H(8) H 0.7335 0.6729 -0.1722 0.045 Uiso 1.00 1 c R
H(9) H 0.7080 0.5796 -0.0619 0.045 Uiso 1.00 1 c R
H(10) H 0.6250 1.0349 -0.1468 0.050 Uiso 1.00 1 c R
H(11) H 0.6150 0.9159 -0.1795 0.050 Uiso 1.00 1 c R
H(12) H 0.5328 0.9255 -0.0749 0.050 Uiso 1.00 1 c R
H(13) H 0.5632 0.6119 0.3675 0.051 Uiso 1.00 1 c R
H(14) H 0.8552 0.1438 0.4688 0.047 Uiso 1.00 1 c R
H(15) H 0.6142 0.3672 0.1039 0.060 Uiso 1.00 1 c R
H(16) H 0.6577 0.3135 0.0120 0.060 Uiso 1.00 1 c R
H(17) H 0.6622 0.2272 0.1213 0.060 Uiso 1.00 1 c R
H(18) H 0.8654 0.3306 0.0045 0.034 Uiso 1.00 1 c R
H(19) H 0.7887 1.0941 0.0090 0.049 Uiso 1.00 1 c R

loop_
_atom_site_aniso_label
_atom_site_aniso_U_11
_atom_site_aniso_U_22
_atom_site_aniso_U_33
_atom_site_aniso_U_12
_atom_site_aniso_U_13
_atom_site_aniso_U_23
Dy(1) 0.0253(2) 0.0173(2) 0.0216(2) 0.00099(13) -0.00449(14) -0.00537(13)
Cu(1) 0.0352(5) 0.0175(4) 0.0276(5) 0.0007(3) -0.0062(4) -0.0071(3)
F(1) 0.051(4) 0.076(5) 0.139(8) 0.004(3) -0.047(5) -0.033(5)
F(2) 0.053(4) 0.079(5) 0.054(4) 0.030(3) -0.020(3) -0.006(3)
F(3) 0.041(3) 0.144(8) 0.065(4) 0.042(4) -0.008(3) -0.051(5)
F(4) 0.097(6) 0.189(11) 0.043(4) 0.063(7) -0.039(4) -0.053(5)
F(5) 0.195(13) 0.140(10) 0.093(7) -0.022(9) -0.045(8) -0.067(7)
F(6) 0.060(4) 0.195(11) 0.046(4) 0.009(5) -0.000(3) -0.057(5)
F(7) 0.069(4) 0.054(3) 0.069(4) 0.023(3) -0.039(3) -0.027(3)
F(8) 0.110(6) 0.051(3) 0.060(4) -0.002(4) -0.051(4) -0.014(3)
F(9) 0.109(6) 0.086(5) 0.029(3) 0.009(5) -0.027(4) 0.010(3)
F(10) 0.17(3) 0.38(6) 0.11(2) -0.23(4) -0.04(2) 0.07(2)
F(11) 0.101(14) 0.090(13) 0.15(2) -0.020(10) 0.078(14) -0.028(13)
F(12) 0.083(12) 0.075(12) 0.092(18) -0.047(10) 0.004(10) 0.040(11)
F(13) 0.048(17) 0.049(13) 0.09(3) 0.012(12) 0.040(18) 0.018(14)
F(14) 0.13(2) 0.15(4) 0.08(2) -0.11(3) -0.00(2) 0.04(2)
O(1) 0.032(2) 0.015(2) 0.028(2) -0.003(2) -0.008(2) -0.005(2)
O(2) 0.046(3) 0.018(2) 0.035(3) -0.003(2) -0.000(2) -0.010(2)
O(3) 0.026(2) 0.017(2) 0.025(2) 0.007(2) -0.007(2) -0.007(2)
O(4) 0.046(3) 0.017(2) 0.059(4) 0.008(2) -0.013(3) -0.018(2)
O(5) 0.029(3) 0.035(3) 0.034(3) 0.008(2) -0.007(2) -0.012(2)
O(6) 0.031(3) 0.034(3) 0.032(3) 0.001(2) -0.005(2) -0.016(2)
O(7) 0.045(3) 0.025(2) 0.024(2) 0.006(2) -0.007(2) -0.003(2)
O(8) 0.046(3) 0.033(3) 0.036(3) -0.012(3) -0.002(3) -0.006(2)
O(9) 0.026(2) 0.024(2) 0.034(3) -0.003(2) -0.007(2) -0.012(2)
N(1) 0.033(3) 0.023(3) 0.024(3) -0.001(2) -0.004(2) -0.009(2)
N(2) 0.039(4) 0.023(3) 0.034(4) -0.002(3) -0.004(3) -0.010(3)
N(3) 0.031(3) 0.015(2) 0.025(3) 0.002(2) -0.004(2) -0.008(2)
N(4) 0.041(4) 0.012(2) 0.044(4) 0.007(2) -0.006(3) -0.011(2)
C(1) 0.052(6) 0.042(5) 0.045(5) -0.001(4) -0.023(5) -0.017(4)
C(2) 0.037(4) 0.029(4) 0.030(4) -0.006(3) -0.004(3) -0.006(3)
C(3) 0.044(5) 0.025(4) 0.026(4) -0.008(3) -0.001(3) -0.006(3)
C(4) 0.079(8) 0.035(5) 0.031(5) -0.013(5) -0.012(5) -0.013(4)
C(5) 0.042(5) 0.029(4) 0.041(5) 0.003(3) -0.017(4) -0.008(3)
C(6) 0.033(4) 0.024(3) 0.021(3) 0.001(3) -0.004(3) -0.001(3)
C(7) 0.038(4) 0.022(3) 0.028(4) 0.006(3) -0.005(3) -0.003(3)
C(8) 0.038(5) 0.033(4) 0.053(6) 0.017(4) -0.020(4) -0.011(4)
C(9) 0.032(4) 0.057(6) 0.047(6) 0.008(4) -0.007(4) -0.018(5)
C(10) 0.027(4) 0.028(4) 0.034(4) 0.001(3) -0.006(3) -0.010(3)
C(11) 0.032(4) 0.053(5) 0.043(5) 0.005(4) -0.001(4) -0.027(4)
C(12) 0.039(4) 0.042(5) 0.029(4) 0.003(4) -0.000(3) -0.019(4)
C(13) 0.045(6) 0.134(13) 0.045(6) 0.011(7) -0.007(5) -0.056(8)
C(14) 0.066(7) 0.042(5) 0.028(4) -0.000(5) -0.024(4) -0.004(4)
C(15) 0.067(6) 0.022(4) 0.029(4) 0.013(4) -0.014(4) -0.010(3)
C(16) 0.061(6) 0.027(4) 0.028(4) 0.002(4) -0.001(4) -0.002(3)
C(17) 0.066(7) 0.027(4) 0.031(4) -0.011(4) 0.008(4) -0.004(3)
C(18) 0.085(12) 0.086(11) 0.053(8) -0.035(10) 0.008(8) 0.015(8)
C(19) 0.039(5) 0.063(7) 0.047(6) -0.016(5) -0.007(4) -0.023(5)

loop_
_atom_type_symbol
_atom_type_description
_atom_type_scat_dispersion_real
_atom_type_scat_dispersion_imag
_atom_type_scat_source
C C 0.003 0.002
;
International Tables for Crystallography
(1992, Vol. C, Tables 4.2.6.8 and 6.1.1.4)
;
H H 0.000 0.000
;
International Tables for Crystallography
(1992, Vol. C, Table 6.1.1.4)
;
O O 0.011 0.006
;
International Tables for Crystallography
(1992, Vol. C, Tables 4.2.6.8 and 6.1.1.4)
;
N N 0.006 0.003
;
International Tables for Crystallography
(1992, Vol. C, Tables 4.2.6.8 and 6.1.1.4)
;
Cu Cu 0.320 1.265
;
International Tables for Crystallography
(1992, Vol. C, Tables 4.2.6.8 and 6.1.1.4)
;
F F 0.017 0.010
;
International Tables for Crystallography
(1992, Vol. C, Tables 4.2.6.8 and 6.1.1.4)
;
Dy Dy -0.189 4.410
;
International Tables for Crystallography
(1992, Vol. C, Tables 4.2.6.8 and 6.1.1.4)
;

loop_
_geom_angle_atom_site_label_1
_geom_angle_atom_site_label_2
_geom_angle_atom_site_label_3
_geom_angle
_geom_angle_publ_flag
_geom_angle_site_symmetry_1
_geom_angle_site_symmetry_3
O(1) Dy(1) O(3) 76.2(2) yes . .
O(1) Dy(1) O(3) 77.1(2) yes . 2_765
O(1) Dy(1) O(5) 106.2(2) yes . .
O(1) Dy(1) O(6) 72.9(2) yes . .
O(1) Dy(1) O(7) 84.7(2) yes . .
O(1) Dy(1) O(8) 141.6(2) yes . .
O(1) Dy(1) O(9) 145.65(19) yes . .
O(3) Dy(1) O(3) 66.74(17) yes . 2_765
O(3) Dy(1) O(5) 75.94(18) yes . .
O(3) Dy(1) O(6) 126.3(2) yes . .
O(3) Dy(1) O(7) 142.29(19) yes . .
O(3) Dy(1) O(8) 139.3(2) yes . .
O(3) Dy(1) O(9) 74.0(2) yes . .
O(3) Dy(1) O(5) 140.7(2) yes 2_765 .
O(3) Dy(1) O(6) 141.5(2) yes 2_765 .
O(3) Dy(1) O(7) 77.6(2) yes 2_765 .
O(3) Dy(1) O(8) 124.4(2) yes 2_765 .
O(3) Dy(1) O(9) 75.9(2) yes 2_765 .
O(5) Dy(1) O(6) 72.2(2) yes . .
O(5) Dy(1) O(7) 141.3(2) yes . .
O(5) Dy(1) O(8) 77.7(2) yes . .
O(5) Dy(1) O(9) 82.6(2) yes . .
O(6) Dy(1) O(7) 76.2(2) yes . .
O(6) Dy(1) O(8) 72.2(2) yes . .
O(6) Dy(1) O(9) 139.9(2) yes . .
O(7) Dy(1) O(8) 71.9(2) yes . .
O(7) Dy(1) O(9) 109.4(2) yes . .
O(8) Dy(1) O(9) 72.4(2) yes . .
O(2) Cu(1) N(1) 100.9(2) yes 2_775 .
O(2) Cu(1) N(2) 89.5(2) yes 2_775 .
O(2) Cu(1) N(3) 104.7(2) yes 2_775 .
O(2) Cu(1) N(4) 100.8(2) yes 2_775 .
N(1) Cu(1) N(2) 79.6(3) yes . .
N(1) Cu(1) N(3) 102.1(3) yes . .
N(1) Cu(1) N(4) 157.4(2) yes . .
N(2) Cu(1) N(3) 165.0(2) yes . .
N(2) Cu(1) N(4) 94.4(3) yes . .
N(3) Cu(1) N(4) 78.2(3) yes . .
F(13) F(10) F(15) 126(5) yes . .
F(13) F(10) C(18) 63(4) yes . .
F(15) F(10) C(18) 64(3) yes . .
F(13) F(11) F(14) 92(2) yes . .
F(13) F(11) C(18) 49.2(18) yes . .
F(14) F(11) C(18) 50(2) yes . .
F(14) F(12) F(15) 142(4) yes . .
F(14) F(12) C(18) 72(3) yes . .
F(15) F(12) C(18) 72(2) yes . .
F(10) F(13) F(11) 139(4) yes . .
F(10) F(13) C(18) 82(4) yes . .
F(11) F(13) C(18) 60(2) yes . .
F(11) F(14) F(12) 114(5) yes . .
F(11) F(14) C(18) 54(2) yes . .
F(12) F(14) C(18) 71(4) yes . .
F(10) F(15) F(12) 90(3) yes . .
F(10) F(15) C(18) 50(2) yes . .
F(12) F(15) C(18) 52(2) yes . .
Dy(1) O(1) N(1) 115.2(4) yes . .
Cu(1) O(2) N(2) 104.4(4) yes 2_775 .
Dy(1) O(3) Dy(1) 113.3(2) yes . 2_765
Dy(1) O(3) N(3) 116.8(4) yes . .
Dy(1) O(3) N(3) 123.4(3) yes 2_765 .
Dy(1) O(5) C(10) 133.9(6) yes . .
Dy(1) O(6) C(12) 133.3(7) yes . .
Dy(1) O(7) C(15) 132.9(6) yes . .
Dy(1) O(8) C(17) 132.5(7) yes . .
Dy(1) O(9) C(19) 132.3(6) yes . .
Cu(1) N(1) O(1) 125.5(6) yes . .
Cu(1) N(1) C(2) 116.2(5) yes . .
O(1) N(1) C(2) 118.3(7) yes . .
Cu(1) N(2) O(2) 121.7(6) yes . .
Cu(1) N(2) C(3) 116.1(6) yes . .
O(2) N(2) C(3) 122.1(9) yes . .
Cu(1) N(3) O(3) 124.0(5) yes . .
Cu(1) N(3) C(6) 117.6(6) yes . .
O(3) N(3) C(6) 117.2(7) yes . .
Cu(1) N(4) O(4) 123.8(7) yes . .
Cu(1) N(4) C(7) 117.4(5) yes . .
O(4) N(4) C(7) 118.7(8) yes . .
N(1) C(2) C(1) 125.0(8) yes . .
N(1) C(2) C(3) 113.0(8) yes . .
C(1) C(2) C(3) 121.9(10) yes . .
N(2) C(3) C(2) 115.1(9) yes . .
N(2) C(3) C(4) 122.4(8) yes . .
C(2) C(3) C(4) 122.5(8) yes . .
N(3) C(6) C(5) 125.3(7) yes . .
N(3) C(6) C(7) 112.7(8) yes . .
C(5) C(6) C(7) 122.0(8) yes . .
N(4) C(7) C(6) 113.3(8) yes . .
N(4) C(7) C(8) 124.4(8) yes . .
C(6) C(7) C(8) 122.3(9) yes . .
F(1) C(9) F(2) 107.4(11) yes . .
F(1) C(9) F(3) 108.5(9) yes . .
F(1) C(9) C(10) 111.7(9) yes . .
F(2) C(9) F(3) 106.2(9) yes . .
F(2) C(9) C(10) 111.3(7) yes . .
F(3) C(9) C(10) 111.6(10) yes . .
O(5) C(10) C(9) 112.2(9) yes . .
O(5) C(10) C(11) 129.3(9) yes . .
C(9) C(10) C(11) 118.5(8) yes . .
C(10) C(11) C(12) 120.5(9) yes . .
O(6) C(12) C(11) 128.1(10) yes . .
O(6) C(12) C(13) 115.9(9) yes . .
C(11) C(12) C(13) 116.0(9) yes . .
F(4) C(13) F(5) 98.0(14) yes . .
F(4) C(13) F(6) 118.4(11) yes . .
F(4) C(13) C(12) 115.6(13) yes . .
F(5) C(13) F(6) 96.2(14) yes . .
F(5) C(13) C(12) 104.9(10) yes . .
F(6) C(13) C(12) 117.7(12) yes . .
F(7) C(14) F(8) 107.0(9) yes . .
F(7) C(14) F(9) 104.6(8) yes . .
F(7) C(14) C(15) 110.8(10) yes . .
F(8) C(14) F(9) 108.9(11) yes . .
F(8) C(14) C(15) 111.5(8) yes . .
F(9) C(14) C(15) 113.6(9) yes . .
O(7) C(15) C(14) 112.7(8) yes . .
O(7) C(15) C(16) 127.7(11) yes . .
C(14) C(15) C(16) 119.5(8) yes . .
C(15) C(16) C(17) 120.7(8) yes . .
O(8) C(17) C(16) 127.7(9) yes . .
O(8) C(17) C(18) 115.0(12) yes . .
C(16) C(17) C(18) 117.2(10) yes . .
F(10) C(18) F(11) 104(2) yes . .
F(10) C(18) F(12) 105(3) yes . .
F(10) C(18) C(17) 112.8(18) yes . .
F(11) C(18) F(12) 105.6(19) yes . .
F(11) C(18) C(17) 109.8(17) yes . .
F(12) C(18) C(17) 117.8(18) yes . .
F(13) C(18) F(14) 130(3) yes . .
F(13) C(18) F(15) 100(3) yes . .
F(13) C(18) C(17) 116.6(19) yes . .
F(14) C(18) F(15) 93(3) yes . .
F(14) C(18) C(17) 109(2) yes . .
F(15) C(18) C(17) 98(2) yes . .
N(4) O(4) H(19) 120.0 no . .
Dy(1) O(9) H(18) 113.9 no . .
C(19) O(9) H(18) 113.9 no . .
C(2) C(1) H(1) 109.5 no . .
C(2) C(1) H(2) 109.5 no . .
C(2) C(1) H(3) 109.5 no . .
H(1) C(1) H(2) 109.5 no . .
H(1) C(1) H(3) 109.5 no . .
H(2) C(1) H(3) 109.5 no . .
C(3) C(4) H(4) 109.5 no . .
C(3) C(4) H(5) 109.5 no . .
C(3) C(4) H(6) 109.5 no . .
H(4) C(4) H(5) 109.5 no . .
H(4) C(4) H(6) 109.5 no . .
H(5) C(4) H(6) 109.5 no . .
C(6) C(5) H(7) 109.5 no . .
C(6) C(5) H(8) 109.5 no . .
C(6) C(5) H(9) 109.5 no . .
H(7) C(5) H(8) 109.5 no . .
H(7) C(5) H(9) 109.5 no . .
H(8) C(5) H(9) 109.5 no . .
C(7) C(8) H(10) 109.5 no . .
C(7) C(8) H(11) 109.5 no . .
C(7) C(8) H(12) 109.5 no . .
H(10) C(8) H(11) 109.5 no . .
H(10) C(8) H(12) 109.5 no . .
H(11) C(8) H(12) 109.5 no . .
C(10) C(11) H(13) 119.7 no . .
C(12) C(11) H(13) 119.7 no . .
C(15) C(16) H(14) 119.7 no . .
C(17) C(16) H(14) 119.7 no . .
O(9) C(19) H(15) 109.5 no . .
O(9) C(19) H(16) 109.5 no . .
O(9) C(19) H(17) 109.5 no . .
H(15) C(19) H(16) 109.5 no . .
H(15) C(19) H(17) 109.5 no . .
H(16) C(19) H(17) 109.5 no . .

loop_
_geom_bond_atom_site_label_1
_geom_bond_atom_site_label_2
_geom_bond_distance
_geom_bond_publ_flag
_geom_bond_site_symmetry_2
Dy(1) O(1) 2.331(6) yes .
Dy(1) O(3) 2.427(5) yes .
Dy(1) O(3) 2.356(5) yes 2_765
Dy(1) O(5) 2.334(6) yes .
Dy(1) O(6) 2.409(7) yes .
Dy(1) O(7) 2.313(6) yes .
Dy(1) O(8) 2.395(6) yes .
Dy(1) O(9) 2.346(7) yes .
Cu(1) O(2) 2.248(5) yes 2_775
Cu(1) N(1) 1.969(7) yes .
Cu(1) N(2) 1.973(9) yes .
Cu(1) N(3) 1.978(8) yes .
Cu(1) N(4) 2.005(8) yes .
F(1) C(9) 1.302(17) yes .
F(2) C(9) 1.322(12) yes .
F(3) C(9) 1.347(15) yes .
F(4) C(13) 1.235(17) yes .
F(5) C(13) 1.42(2) yes .
F(6) C(13) 1.262(14) yes .
F(7) C(14) 1.328(14) yes .
F(8) C(14) 1.310(15) yes .
F(9) C(14) 1.332(11) yes .
F(10) F(13) 0.76(7) yes .
F(10) F(15) 1.56(6) yes .
F(10) C(18) 1.32(5) yes .
F(11) F(13) 1.48(5) yes .
F(11) F(14) 1.63(6) yes .
F(11) C(18) 1.36(3) yes .
F(12) F(14) 0.81(7) yes .
F(12) F(15) 1.35(7) yes .
F(12) C(18) 1.27(2) yes .
F(13) C(18) 1.19(4) yes .
F(14) C(18) 1.29(5) yes .
F(15) C(18) 1.54(6) yes .
O(1) N(1) 1.373(9) yes .
O(2) N(2) 1.355(9) yes .
O(3) N(3) 1.368(8) yes .
O(4) N(4) 1.382(9) yes .
O(5) C(10) 1.255(11) yes .
O(6) C(12) 1.226(11) yes .
O(7) C(15) 1.256(10) yes .
O(8) C(17) 1.244(11) yes .
O(9) C(19) 1.447(13) yes .
N(1) C(2) 1.284(14) yes .
N(2) C(3) 1.254(13) yes .
N(3) C(6) 1.289(12) yes .
N(4) C(7) 1.267(14) yes .
C(1) C(2) 1.496(15) yes .
C(2) C(3) 1.489(12) yes .
C(3) C(4) 1.505(17) yes .
C(5) C(6) 1.482(16) yes .
C(6) C(7) 1.507(12) yes .
C(7) C(8) 1.497(14) yes .
C(9) C(10) 1.550(14) yes .
C(10) C(11) 1.377(16) yes .
C(11) C(12) 1.394(15) yes .
C(12) C(13) 1.535(19) yes .
C(14) C(15) 1.534(17) yes .
C(15) C(16) 1.399(14) yes .
C(16) C(17) 1.372(18) yes .
C(17) C(18) 1.54(2) yes .
O(4) H(19) 0.950 no .
O(9) H(18) 0.950 no .
C(1) H(1) 0.950 no .
C(1) H(2) 0.950 no .
C(1) H(3) 0.950 no .
C(4) H(4) 0.950 no .
C(4) H(5) 0.950 no .
C(4) H(6) 0.950 no .
C(5) H(7) 0.950 no .
C(5) H(8) 0.950 no .
C(5) H(9) 0.950 no .
C(8) H(10) 0.950 no .
C(8) H(11) 0.950 no .
C(8) H(12) 0.950 no .
C(11) H(13) 0.950 no .
C(16) H(14) 0.950 no .
C(19) H(15) 0.950 no .
C(19) H(16) 0.950 no .
C(19) H(17) 0.950 no .

loop_
_geom_contact_atom_site_label_1
_geom_contact_atom_site_label_2
_geom_contact_distance
_geom_contact_site_symmetry_1
_geom_contact_site_symmetry_2
F(1) C(5) 3.529(17) . 2_665
F(2) O(4) 3.561(10) . 2_675
F(3) F(6) 3.353(12) . 2_666
F(3) C(1) 3.271(14) . 1_455
F(4) F(4) 3.233(15) . 2_766
F(4) F(8) 3.481(16) . 2_766
F(4) C(1) 3.338(14) . 2_766
F(5) F(8) 2.865(18) . 2_766
F(5) F(9) 3.15(2) . 2_766
F(5) C(14) 3.57(2) . 2_766
F(6) F(3) 3.353(12) . 2_666
F(6) F(8) 3.483(16) . 2_766
F(6) F(11) 3.00(2) . 2_666
F(6) F(13) 3.39(3) . 2_666
F(6) C(11) 3.455(12) . 2_666
F(7) F(12) 3.44(2) . 2_756
F(7) F(14) 3.39(5) . 2_756
F(7) C(4) 3.309(17) . 1_545
F(8) F(4) 3.481(16) . 2_766
F(8) F(5) 2.865(18) . 2_766
F(8) F(6) 3.483(16) . 2_766
F(9) F(5) 3.15(2) . 2_766
F(9) F(9) 3.376(14) . 2_756
F(9) C(4) 3.286(12) . 2_766
F(9) C(16) 3.537(12) . 2_756
F(10) F(12) 3.03(5) . 2_656
F(10) F(14) 3.50(7) . 2_656
F(10) F(15) 3.48(5) . 2_656
F(11) F(6) 3.00(2) . 2_666
F(12) F(7) 3.44(2) . 2_756
F(12) F(10) 3.03(5) . 2_656
F(12) F(12) 3.09(3) . 2_656
F(12) F(13) 3.38(3) . 2_656
F(12) F(15) 2.97(5) . 2_656
F(13) F(6) 3.39(3) . 2_666
F(13) F(12) 3.38(3) . 2_656
F(13) F(15) 3.58(5) . 2_656
F(14) F(7) 3.39(5) . 2_756
F(14) F(10) 3.50(7) . 2_656
F(14) F(15) 3.32(7) . 2_656
F(15) F(10) 3.48(5) . 2_656
F(15) F(12) 2.97(5) . 2_656
F(15) F(13) 3.58(5) . 2_656
F(15) F(14) 3.32(7) . 2_656
F(15) F(15) 3.43(6) . 2_656
O(2) O(9) 3.159(8) . 1_565
O(2) C(19) 3.447(13) . 1_565
O(4) F(2) 3.561(10) . 2_675
O(4) C(19) 3.506(16) . 1_565
O(9) O(2) 3.159(8) . 1_545
C(1) F(3) 3.271(14) . 1_655
C(1) F(4) 3.338(14) . 2_766
C(4) F(7) 3.309(17) . 1_565
C(4) F(9) 3.286(12) . 2_766
C(4) C(15) 3.579(16) . 1_565
C(5) F(1) 3.529(17) . 2_665
C(11) F(6) 3.455(12) . 2_666
C(14) F(5) 3.57(2) . 2_766
C(15) C(4) 3.579(16) . 1_545
C(16) F(9) 3.537(12) . 2_756
C(19) O(2) 3.447(13) . 1_545
C(19) O(4) 3.506(16) . 1_545
F(1) H(2) 2.917 . 1_455
F(1) H(7) 3.459 . 2_665
F(1) H(8) 3.278 . 2_665
F(1) H(9) 3.273 . 2_665
F(1) H(16) 3.022 . 2_665
F(2) H(10) 2.913 . 2_675
F(2) H(16) 2.947 . 2_665
F(3) H(2) 2.831 . 1_455
F(3) H(3) 2.831 . 1_455
F(3) H(10) 2.995 . 2_675
F(4) H(1) 2.859 . 2_766
F(4) H(2) 3.344 . 2_766
F(4) H(3) 3.279 . 2_766
F(6) H(13) 2.850 . 2_666
F(7) H(4) 3.299 . 1_545
F(7) H(5) 2.676 . 1_545
F(7) H(6) 3.472 . 1_545
F(7) H(14) 3.176 . 2_756
F(9) H(4) 2.458 . 2_766
F(9) H(6) 3.371 . 2_766
F(9) H(14) 2.981 . 2_756
F(11) H(13) 3.013 . 2_666
F(15) H(6) 3.282 . 1_545
O(2) H(17) 2.976 . 1_565
O(2) H(18) 2.834 . 1_565
O(4) H(12) 2.932 . 2_675
O(4) H(16) 3.097 . 1_565
O(4) H(17) 3.151 . 1_565
O(7) H(5) 3.436 . 1_545
O(7) H(6) 3.307 . 1_545
O(8) H(6) 3.498 . 1_545
O(9) H(19) 3.180 . 1_545
C(5) H(15) 3.370 . 2_665
C(8) H(12) 3.510 . 2_675
C(9) H(2) 3.390 . 1_455
C(9) H(10) 3.555 . 2_675
C(9) H(16) 3.550 . 2_665
C(14) H(5) 3.521 . 1_545
C(15) H(5) 3.341 . 1_545
C(15) H(6) 3.087 . 1_545
C(16) H(6) 3.045 . 1_545
C(17) H(6) 3.196 . 1_545
C(19) H(7) 2.940 . 2_665
C(19) H(12) 3.572 . 2_665
C(19) H(19) 2.918 . 1_545
H(1) F(4) 2.859 . 2_766
H(2) F(1) 2.917 . 1_655
H(2) F(3) 2.831 . 1_655
H(2) F(4) 3.344 . 2_766
H(2) C(9) 3.390 . 1_655
H(3) F(3) 2.831 . 1_655
H(3) F(4) 3.279 . 2_766
H(4) F(7) 3.299 . 1_565
H(4) F(9) 2.458 . 2_766
H(4) H(14) 3.505 . 2_766
H(5) F(7) 2.676 . 1_565
H(5) O(7) 3.436 . 1_565
H(5) C(14) 3.521 . 1_565
H(5) C(15) 3.341 . 1_565
H(6) F(7) 3.472 . 1_565
H(6) F(9) 3.371 . 2_766
H(6) F(15) 3.282 . 1_565
H(6) O(7) 3.307 . 1_565
H(6) O(8) 3.498 . 1_565
H(6) C(15) 3.087 . 1_565
H(6) C(16) 3.045 . 1_565
H(6) C(17) 3.196 . 1_565
H(6) H(14) 3.463 . 1_565
H(7) F(1) 3.459 . 2_665
H(7) C(19) 2.940 . 2_665
H(7) H(15) 2.553 . 2_665
H(7) H(16) 2.766 . 2_665
H(7) H(17) 3.019 . 2_665
H(8) F(1) 3.278 . 2_665
H(8) H(15) 3.597 . 2_665
H(9) F(1) 3.273 . 2_665
H(9) H(15) 3.569 . 2_665
H(10) F(2) 2.913 . 2_675
H(10) F(3) 2.995 . 2_675
H(10) C(9) 3.555 . 2_675
H(10) H(12) 3.315 . 2_675
H(11) H(17) 3.261 . 2_665
H(12) O(4) 2.932 . 2_675
H(12) C(8) 3.510 . 2_675
H(12) C(19) 3.572 . 2_665
H(12) H(10) 3.315 . 2_675
H(12) H(12) 3.001 . 2_675
H(12) H(16) 3.239 . 2_665
H(12) H(17) 3.095 . 2_665
H(12) H(19) 3.305 . 2_675
H(13) F(6) 2.850 . 2_666
H(13) F(11) 3.013 . 2_666
H(14) F(7) 3.176 . 2_756
H(14) F(9) 2.981 . 2_756
H(14) H(4) 3.505 . 2_766
H(14) H(6) 3.463 . 1_545
H(15) C(5) 3.370 . 2_665
H(15) H(7) 2.553 . 2_665
H(15) H(8) 3.597 . 2_665
H(15) H(9) 3.569 . 2_665
H(16) F(1) 3.022 . 2_665
H(16) F(2) 2.947 . 2_665
H(16) O(4) 3.097 . 1_545
H(16) C(9) 3.550 . 2_665
H(16) H(7) 2.766 . 2_665
H(16) H(12) 3.239 . 2_665
H(16) H(19) 2.696 . 1_545
H(17) O(2) 2.976 . 1_545
H(17) O(4) 3.151 . 1_545
H(17) H(7) 3.019 . 2_665
H(17) H(11) 3.261 . 2_665
H(17) H(12) 3.095 . 2_665
H(17) H(19) 2.565 . 1_545
H(18) O(2) 2.834 . 1_545
H(18) H(19) 2.796 . 1_545
H(19) O(9) 3.180 . 1_565
H(19) C(19) 2.918 . 1_565
H(19) H(12) 3.305 . 2_675
H(19) H(16) 2.696 . 1_565
H(19) H(17) 2.565 . 1_565
H(19) H(18) 2.796 . 1_565
Dy(1) Dy(1) 3.9945(5) . 2_765
Dy(1) Cu(1) 4.0247(9) . .
Dy(1) Cu(1) 4.5995(11) 2_765 .
Cu(1) Cu(1) 3.8978(14) . 2_775

loop_
_geom_torsion_atom_site_label_1
_geom_torsion_atom_site_label_2
_geom_torsion_atom_site_label_3
_geom_torsion_atom_site_label_4
_geom_torsion
_geom_torsion_site_symmetry_1
_geom_torsion_site_symmetry_3
_geom_torsion_site_symmetry_4
O(1) Dy(1) O(3) Dy(1) 81.7(2) . . 2_765
O(1) Dy(1) O(3) N(3) -71.2(5) . . .
O(3) Dy(1) O(1) N(1) 72.2(4) . . .
O(1) Dy(1) O(3) Dy(1) -80.3(2) . 2_765 2_765
O(1) Dy(1) O(3) N(3) 128.9(6) . 2_765 2_765
O(3) Dy(1) O(1) N(1) 141.0(5) 2_765 . .
O(1) Dy(1) O(5) C(10) -81.8(8) . . .
O(5) Dy(1) O(1) N(1) 1.6(5) . . .
O(1) Dy(1) O(6) C(12) 130.4(8) . . .
O(6) Dy(1) O(1) N(1) -63.4(4) . . .
O(1) Dy(1) O(7) C(15) 121.9(9) . . .
O(7) Dy(1) O(1) N(1) -140.5(5) . . .
O(1) Dy(1) O(8) C(17) -33.6(10) . . .
O(8) Dy(1) O(1) N(1) -88.9(5) . . .
O(1) Dy(1) O(9) C(19) -146.3(6) . . .
O(9) Dy(1) O(1) N(1) 102.3(5) . . .
O(3) Dy(1) O(3) N(3) -150.8(6) . 2_765 2_765
O(3) Dy(1) O(3) N(3) -152.9(5) 2_765 . .
O(3) Dy(1) O(5) C(10) -152.6(8) . . .
O(5) Dy(1) O(3) Dy(1) -167.4(3) . . 2_765
O(5) Dy(1) O(3) N(3) 39.8(5) . . .
O(3) Dy(1) O(6) C(12) 72.9(8) . . .
O(6) Dy(1) O(3) Dy(1) 137.8(2) . . 2_765
O(6) Dy(1) O(3) N(3) -15.0(6) . . .
O(3) Dy(1) O(7) C(15) -179.0(8) . . .
O(7) Dy(1) O(3) Dy(1) 20.0(5) . . 2_765
O(7) Dy(1) O(3) N(3) -132.8(5) . . .
O(3) Dy(1) O(8) C(17) 175.2(8) . . .
O(8) Dy(1) O(3) Dy(1) -116.4(3) . . 2_765
O(8) Dy(1) O(3) N(3) 90.8(6) . . .
O(3) Dy(1) O(9) C(19) -115.8(7) . . .
O(9) Dy(1) O(3) Dy(1) -81.2(2) . . 2_765
O(9) Dy(1) O(3) N(3) 126.0(5) . . .
O(3) Dy(1) O(5) C(10) -171.0(7) 2_765 . .
O(5) Dy(1) O(3) Dy(1) 19.5(4) . 2_765 2_765
O(5) Dy(1) O(3) N(3) -131.3(6) . 2_765 2_765
O(3) Dy(1) O(6) C(12) 170.8(7) 2_765 . .
O(6) Dy(1) O(3) Dy(1) -119.7(3) . 2_765 2_765
O(6) Dy(1) O(3) N(3) 89.5(6) . 2_765 2_765
O(3) Dy(1) O(7) C(15) -160.2(10) 2_765 . .
O(7) Dy(1) O(3) Dy(1) -167.6(3) . 2_765 2_765
O(7) Dy(1) O(3) N(3) 41.6(6) . 2_765 2_765
O(3) Dy(1) O(8) C(17) 81.6(10) 2_765 . .
O(8) Dy(1) O(3) Dy(1) 134.9(2) . 2_765 2_765
O(8) Dy(1) O(3) N(3) -15.9(7) . 2_765 2_765
O(3) Dy(1) O(9) C(19) 174.8(7) 2_765 . .
O(9) Dy(1) O(3) Dy(1) 78.4(2) . 2_765 2_765
O(9) Dy(1) O(3) N(3) -72.4(6) . 2_765 2_765
O(5) Dy(1) O(6) C(12) 16.5(7) . . .
O(6) Dy(1) O(5) C(10) -16.3(8) . . .
O(5) Dy(1) O(7) C(15) 12.6(11) . . .
O(7) Dy(1) O(5) C(10) 20.2(10) . . .
O(5) Dy(1) O(8) C(17) -134.2(9) . . .
O(8) Dy(1) O(5) C(10) 58.7(8) . . .
O(5) Dy(1) O(9) C(19) -38.4(7) . . .
O(9) Dy(1) O(5) C(10) 132.2(8) . . .
O(6) Dy(1) O(7) C(15) 48.2(9) . . .
O(7) Dy(1) O(6) C(12) -141.0(8) . . .
O(6) Dy(1) O(8) C(17) -59.2(9) . . .
O(8) Dy(1) O(6) C(12) -65.9(7) . . .
O(6) Dy(1) O(9) C(19) 12.2(8) . . .
O(9) Dy(1) O(6) C(12) -37.1(8) . . .
O(7) Dy(1) O(8) C(17) 21.6(9) . . .
O(8) Dy(1) O(7) C(15) -27.2(9) . . .
O(7) Dy(1) O(9) C(19) 103.7(7) . . .
O(9) Dy(1) O(7) C(15) -90.3(9) . . .
O(8) Dy(1) O(9) C(19) 41.0(7) . . .
O(9) Dy(1) O(8) C(17) 139.7(9) . . .
O(2) Cu(1) N(1) O(1) -89.0(5) 2_775 . .
O(2) Cu(1) N(1) C(2) 89.1(6) 2_775 . .
N(1) Cu(1) O(2) N(2) -136.7(6) . 2_775 2_775
O(2) Cu(1) N(2) O(2) 73.3(6) 2_775 . .
O(2) Cu(1) N(2) C(3) -102.6(6) 2_775 . .
N(2) Cu(1) O(2) N(2) -57.3(6) . 2_775 2_775
O(2) Cu(1) N(3) O(3) 88.4(5) 2_775 . .
O(2) Cu(1) N(3) C(6) -104.4(5) 2_775 . .
N(3) Cu(1) O(2) N(2) 117.6(6) . 2_775 2_775
O(2) Cu(1) N(4) O(4) -74.0(6) 2_775 . .
O(2) Cu(1) N(4) C(7) 103.6(6) 2_775 . .
N(4) Cu(1) O(2) N(2) 37.1(6) . 2_775 2_775
N(1) Cu(1) N(2) O(2) 174.5(6) . . .
N(1) Cu(1) N(2) C(3) -1.4(6) . . .
N(2) Cu(1) N(1) O(1) -176.4(6) . . .
N(2) Cu(1) N(1) C(2) 1.7(6) . . .
N(1) Cu(1) N(3) O(3) -16.5(5) . . .
N(1) Cu(1) N(3) C(6) 150.7(5) . . .
N(3) Cu(1) N(1) O(1) 18.8(6) . . .
N(3) Cu(1) N(1) C(2) -163.0(6) . . .
N(1) Cu(1) N(4) O(4) 89.8(10) . . .
N(1) Cu(1) N(4) C(7) -92.6(11) . . .
N(4) Cu(1) N(1) O(1) 107.2(9) . . .
N(4) Cu(1) N(1) C(2) -74.7(11) . . .
N(2) Cu(1) N(3) O(3) -111.6(11) . . .
N(2) Cu(1) N(3) C(6) 55.6(12) . . .
N(3) Cu(1) N(2) O(2) -87.4(11) . . .
N(3) Cu(1) N(2) C(3) 96.7(12) . . .
N(2) Cu(1) N(4) O(4) 16.3(6) . . .
N(2) Cu(1) N(4) C(7) -166.1(6) . . .
N(4) Cu(1) N(2) O(2) -27.5(6) . . .
N(4) Cu(1) N(2) C(3) 156.6(6) . . .
N(3) Cu(1) N(4) O(4) -176.9(6) . . .
N(3) Cu(1) N(4) C(7) 0.6(6) . . .
N(4) Cu(1) N(3) O(3) -173.3(5) . . .
N(4) Cu(1) N(3) C(6) -6.2(5) . . .
F(13) F(10) F(15) F(12) 22(6) . . .
F(13) F(10) F(15) C(18) -15(5) . . .
F(15) F(10) F(13) F(11) -6(9) . . .
F(15) F(10) F(13) C(18) 15(4) . . .
F(13) F(10) C(18) F(11) 15(3) . . .
F(13) F(10) C(18) F(12) 126(3) . . .
F(13) F(10) C(18) F(14) 99(6) . . .
F(13) F(10) C(18) F(15) 167(4) . . .
F(13) F(10) C(18) C(17) -104(3) . . .
C(18) F(10) F(13) F(11) -21(5) . . .
F(15) F(10) C(18) F(11) -152(2) . . .
F(15) F(10) C(18) F(12) -41(2) . . .
F(15) F(10) C(18) F(13) -167(4) . . .
F(15) F(10) C(18) F(14) -68(5) . . .
F(15) F(10) C(18) C(17) 89(2) . . .
C(18) F(10) F(15) F(12) 36(2) . . .
F(13) F(11) F(14) F(12) -11(4) . . .
F(13) F(11) F(14) C(18) 28(2) . . .
F(14) F(11) F(13) F(10) -4(6) . . .
F(14) F(11) F(13) C(18) -28(2) . . .
F(13) F(11) C(18) F(10) -9(2) . . .
F(13) F(11) C(18) F(12) -120(2) . . .
F(13) F(11) C(18) F(14) -142(3) . . .
F(13) F(11) C(18) F(15) -74(6) . . .
F(13) F(11) C(18) C(17) 112(2) . . .
C(18) F(11) F(13) F(10) 24(6) . . .
F(14) F(11) C(18) F(10) 133(3) . . .
F(14) F(11) C(18) F(12) 22(3) . . .
F(14) F(11) C(18) F(13) 142(3) . . .
F(14) F(11) C(18) F(15) 68(6) . . .
F(14) F(11) C(18) C(17) -106(3) . . .
C(18) F(11) F(14) F(12) -39(3) . . .
F(14) F(12) F(15) F(10) -56(8) . . .
F(14) F(12) F(15) C(18) -21(7) . . .
F(15) F(12) F(14) F(11) 53(9) . . .
F(15) F(12) F(14) C(18) 21(7) . . .
F(14) F(12) C(18) F(10) -148(4) . . .
F(14) F(12) C(18) F(11) -38(4) . . .
F(14) F(12) C(18) F(13) -114(5) . . .
F(14) F(12) C(18) F(15) 167(4) . . .
F(14) F(12) C(18) C(17) 85(4) . . .
C(18) F(12) F(14) F(11) 33(2) . . .
F(15) F(12) C(18) F(10) 45(3) . . .
F(15) F(12) C(18) F(11) 156(2) . . .
F(15) F(12) C(18) F(13) 79(4) . . .
F(15) F(12) C(18) F(14) -167(4) . . .
F(15) F(12) C(18) C(17) -81(3) . . .
C(18) F(12) F(15) F(10) -36(2) . . .
F(10) F(13) C(18) F(11) -165(3) . . .
F(10) F(13) C(18) F(12) -68(4) . . .
F(10) F(13) C(18) F(14) -114(5) . . .
F(10) F(13) C(18) F(15) -12(4) . . .
F(10) F(13) C(18) C(17) 92(3) . . .
F(11) F(13) C(18) F(10) 165(3) . . .
F(11) F(13) C(18) F(12) 96(2) . . .
F(11) F(13) C(18) F(14) 51(4) . . .
F(11) F(13) C(18) F(15) 152(2) . . .
F(11) F(13) C(18) C(17) -103(2) . . .
F(11) F(14) C(18) F(10) -96(5) . . .
F(11) F(14) C(18) F(12) -143(4) . . .
F(11) F(14) C(18) F(13) -49(4) . . .
F(11) F(14) C(18) F(15) -154(2) . . .
F(11) F(14) C(18) C(17) 106(2) . . .
F(12) F(14) C(18) F(10) 46(6) . . .
F(12) F(14) C(18) F(11) 143(4) . . .
F(12) F(14) C(18) F(13) 94(5) . . .
F(12) F(14) C(18) F(15) -11(4) . . .
F(12) F(14) C(18) C(17) -111(3) . . .
F(10) F(15) C(18) F(11) 75(6) . . .
F(10) F(15) C(18) F(12) 131(2) . . .
F(10) F(15) C(18) F(13) 8(2) . . .
F(10) F(15) C(18) F(14) 139(3) . . .
F(10) F(15) C(18) C(17) -111(2) . . .
F(12) F(15) C(18) F(10) -131(2) . . .
F(12) F(15) C(18) F(11) -56(6) . . .
F(12) F(15) C(18) F(13) -123(2) . . .
F(12) F(15) C(18) F(14) 8(3) . . .
F(12) F(15) C(18) C(17) 118(2) . . .
Dy(1) O(1) N(1) Cu(1) -62.3(5) . . .
Dy(1) O(1) N(1) C(2) 119.5(7) . . .
Cu(1) O(2) N(2) Cu(1) -81.5(6) 2_775 . .
Cu(1) O(2) N(2) C(3) 94.2(8) 2_775 . .
Dy(1) O(3) N(3) Cu(1) 56.5(5) . . .
Dy(1) O(3) N(3) C(6) -110.7(6) . . .
Dy(1) O(3) N(3) Cu(1) -93.3(6) 2_765 . .
Dy(1) O(3) N(3) C(6) 99.4(6) 2_765 . .
Dy(1) O(5) C(10) C(9) -166.3(6) . . .
Dy(1) O(5) C(10) C(11) 11.8(15) . . .
Dy(1) O(6) C(12) C(11) -11.9(15) . . .
Dy(1) O(6) C(12) C(13) 169.3(8) . . .
Dy(1) O(7) C(15) C(14) -158.5(7) . . .
Dy(1) O(7) C(15) C(16) 23.9(17) . . .
Dy(1) O(8) C(17) C(16) -11.7(18) . . .
Dy(1) O(8) C(17) C(18) 164.1(10) . . .
Cu(1) N(1) C(2) C(1) -178.5(6) . . .
Cu(1) N(1) C(2) C(3) -1.7(9) . . .
O(1) N(1) C(2) C(1) -0.3(9) . . .
O(1) N(1) C(2) C(3) 176.6(6) . . .
Cu(1) N(2) C(3) C(2) 0.9(10) . . .
Cu(1) N(2) C(3) C(4) -180.0(7) . . .
O(2) N(2) C(3) C(2) -175.0(7) . . .
O(2) N(2) C(3) C(4) 4.1(13) . . .
Cu(1) N(3) C(6) C(5) -167.2(6) . . .
Cu(1) N(3) C(6) C(7) 9.8(8) . . .
O(3) N(3) C(6) C(5) 0.9(11) . . .
O(3) N(3) C(6) C(7) 177.8(5) . . .
Cu(1) N(4) C(7) C(6) 4.1(9) . . .
Cu(1) N(4) C(7) C(8) -177.7(6) . . .
O(4) N(4) C(7) C(6) -178.3(6) . . .
O(4) N(4) C(7) C(8) -0.0(11) . . .
N(1) C(2) C(3) N(2) 0.5(10) . . .
N(1) C(2) C(3) C(4) -178.6(8) . . .
C(1) C(2) C(3) N(2) 177.5(8) . . .
C(1) C(2) C(3) C(4) -1.6(13) . . .
N(3) C(6) C(7) N(4) -8.9(9) . . .
N(3) C(6) C(7) C(8) 172.8(7) . . .
C(5) C(6) C(7) N(4) 168.1(7) . . .
C(5) C(6) C(7) C(8) -10.1(11) . . .
F(1) C(9) C(10) O(5) 66.4(10) . . .
F(1) C(9) C(10) C(11) -112.0(11) . . .
F(2) C(9) C(10) O(5) -53.6(13) . . .
F(2) C(9) C(10) C(11) 128.1(11) . . .
F(3) C(9) C(10) O(5) -172.0(8) . . .
F(3) C(9) C(10) C(11) 9.7(13) . . .
O(5) C(10) C(11) C(12) 3.1(17) . . .
C(9) C(10) C(11) C(12) -178.9(9) . . .
C(10) C(11) C(12) O(6) -2.8(17) . . .
C(10) C(11) C(12) C(13) 176.0(11) . . .
O(6) C(12) C(13) F(4) -12.2(18) . . .
O(6) C(12) C(13) F(5) 94.4(12) . . .
O(6) C(12) C(13) F(6) -160.2(13) . . .
C(11) C(12) C(13) F(4) 168.9(12) . . .
C(11) C(12) C(13) F(5) -84.5(12) . . .
C(11) C(12) C(13) F(6) 21(2) . . .
F(7) C(14) C(15) O(7) -69.6(11) . . .
F(7) C(14) C(15) C(16) 108.2(10) . . .
F(8) C(14) C(15) O(7) 49.5(12) . . .
F(8) C(14) C(15) C(16) -132.7(10) . . .
F(9) C(14) C(15) O(7) 172.9(9) . . .
F(9) C(14) C(15) C(16) -9.2(15) . . .
O(7) C(15) C(16) C(17) 1.2(18) . . .
C(14) C(15) C(16) C(17) -176.3(10) . . .
C(15) C(16) C(17) O(8) -6.9(19) . . .
C(15) C(16) C(17) C(18) 177.4(12) . . .
O(8) C(17) C(18) F(10) 29(3) . . .
O(8) C(17) C(18) F(11) -86.7(19) . . .
O(8) C(17) C(18) F(12) 152(2) . . .
O(8) C(17) C(18) F(13) -9(3) . . .
O(8) C(17) C(18) F(14) -168(3) . . .
O(8) C(17) C(18) F(15) 96(2) . . .
C(16) C(17) C(18) F(10) -154(2) . . .
C(16) C(17) C(18) F(11) 89.6(19) . . .
C(16) C(17) C(18) F(12) -31(2) . . .
C(16) C(17) C(18) F(13) 167(2) . . .
C(16) C(17) C(18) F(14) 8(3) . . .
C(16) C(17) C(18) F(15) -88(2) . . .
